data_4029890
loop_
_publ_author_name
'Chen, Xiao-Lan'
'Li, Xu'
'Qu, Ling-Bo'
'Tang, Yu-Chun'
'Mai, Wen-Peng'
'Wei, Dong-Hui'
'Bi, Wen-Zhu'
'Duan, Li-Kun'
'Sun, Kai'
'Chen, Jian-Yu'
'Ke, Dian-Dian'
'Zhao, Yu-Fen'

_publ_section_title
;
 Peroxides as &quot;Switches&quot; of Dialkyl H-Phosphonate: Two Mild and
 Metal-Free Methods for Preparation of 2-Acylbenzothiazoles and Dialkyl
 Benzothiazol-2-ylphosphonates.
;
_journal_issue 17
_journal_name_full 'The Journal of organic chemistry'
_journal_page_first 8407
_journal_page_last 8416
_journal_paper_doi 10.1021/jo501791n
_journal_volume 79
_journal_year 2014
_chemical_formula_sum 'C19 H14 N O P S'
_chemical_formula_weight 335.34
_chemical_name_systematic
; 
 ? 
;
_space_group_IT_number 2
_symmetry_cell_setting triclinic
_symmetry_space_group_name_Hall '-P 1'
_symmetry_space_group_name_H-M 'P -1'
_atom_sites_solution_hydrogens geom
_atom_sites_solution_primary direct
_atom_sites_solution_secondary difmap
_audit_creation_method SHELXL-97
_cell_angle_alpha 109.43(3)
_cell_angle_beta 91.99(3)
_cell_angle_gamma 102.81(3)
_cell_formula_units_Z 2
_cell_length_a 8.3733(17)
_cell_length_b 10.464(2)
_cell_length_c 10.507(2)
_cell_measurement_reflns_used 2340
_cell_measurement_temperature 293(2)
_cell_measurement_theta_max 27.8048
_cell_measurement_theta_min 2.0696
_cell_volume 840.7(4)
_computing_cell_refinement 'CrystalClear (Rigaku/MSC Inc., 2006)'
_computing_data_collection 'CrystalClear (Rigaku/MSC Inc., 2006)'
_computing_data_reduction 'CrystalClear (Rigaku/MSC Inc., 2006)'
_computing_structure_refinement 'SHELXL-97 (Sheldrick, 1997)'
_computing_structure_solution 'SHELXS-97 (Sheldrick, 1990)'
_diffrn_ambient_temperature 293(2)
_diffrn_detector_area_resol_mean 28.5714
_diffrn_measured_fraction_theta_full 0.983
_diffrn_measured_fraction_theta_max 0.983
_diffrn_measurement_device_type Saturn724
_diffrn_measurement_method dtprofit.ref
_diffrn_radiation_monochromator graphite
_diffrn_radiation_source 'fine-focus sealed tube'
_diffrn_radiation_type MoK\a
_diffrn_radiation_wavelength 0.71073
_diffrn_reflns_av_R_equivalents 0.0383
_diffrn_reflns_av_sigmaI/netI 0.0618
_diffrn_reflns_limit_h_max 10
_diffrn_reflns_limit_h_min -11
_diffrn_reflns_limit_k_max 13
_diffrn_reflns_limit_k_min -11
_diffrn_reflns_limit_l_max 13
_diffrn_reflns_limit_l_min -13
_diffrn_reflns_number 7786
_diffrn_reflns_theta_full 27.86
_diffrn_reflns_theta_max 27.86
_diffrn_reflns_theta_min 2.07
_diffrn_standards_decay_% 0
_diffrn_standards_interval_count 0
_diffrn_standards_interval_time 0
_diffrn_standards_number 0
_exptl_absorpt_coefficient_mu 0.291
_exptl_absorpt_correction_T_max 1.0000
_exptl_absorpt_correction_T_min 0.9045
_exptl_absorpt_correction_type multi-scan
_exptl_crystal_density_diffrn 1.325
_exptl_crystal_density_method 'not measured'
_exptl_crystal_description Prism
_exptl_crystal_F_000 348
_exptl_crystal_size_max 0.20
_exptl_crystal_size_mid 0.20
_exptl_crystal_size_min 0.20
_refine_diff_density_max 0.233
_refine_diff_density_min -0.238
_refine_diff_density_rms 0.051
_refine_ls_extinction_method none
_refine_ls_goodness_of_fit_ref 1.125
_refine_ls_hydrogen_treatment mixed
_refine_ls_matrix_type full
_refine_ls_number_parameters 208
_refine_ls_number_reflns 3926
_refine_ls_number_restraints 0
_refine_ls_restrained_S_all 1.125
_refine_ls_R_factor_all 0.1029
_refine_ls_R_factor_gt 0.0715
_refine_ls_shift/su_max 0.000
_refine_ls_shift/su_mean 0.000
_refine_ls_structure_factor_coef Fsqd
_refine_ls_weighting_details 'calc w=1/[\s^2^(Fo^2^)+(0.0423P)^2^+0.4023P] where P=(Fo^2^+2Fc^2^)/3'
_refine_ls_weighting_scheme calc
_refine_ls_wR_factor_gt 0.1286
_refine_ls_wR_factor_ref 0.1439
_reflns_number_gt 2804
_reflns_number_total 3926
_reflns_threshold_expression >2sigma(I)
_cod_data_source_file jo501791n_si_002.cif
_cod_data_source_block a
_cod_depositor_comments
;
The following automatic conversions were performed:

'_symmetry_cell_setting' value 'Triclinic' changed to 'triclinic'
according to
/home/saulius/struct/COD-crude-data--automatic-downloads/rss-feeds/ACS/lib/dictionaries/cif_core.dic
dictionary named 'cif_core.dic' version 2.4.2 from
2011-04-26.

'_exptl_absorpt_correction_type' value 'Multi-scan'
changed to 'multi-scan' according to
/home/saulius/struct/COD-crude-data--automatic-downloads/rss-feeds/ACS/lib/dictionaries/cif_core.dic
dictionary named 'cif_core.dic' version 2.4.2 from 2011-04-26.

Automatic conversion script
Id: cif_fix_values 2281 2013-09-26 08:29:07Z andrius 

 Adding full bibliography for 4029889--4029890.cif.
;
_cod_original_cell_volume 840.7(3)
_cod_original_sg_symbol_H-M P-1
_cod_original_formula_sum 'C9.50 H7 N0.50 O0.50 P0.50 S0.50'
_cod_database_code 4029890

loop_
_symmetry_equiv_pos_as_xyz
'x, y, z'
'-x, -y, -z'

loop_
_atom_site_label
_atom_site_type_symbol
_atom_site_fract_x
_atom_site_fract_y
_atom_site_fract_z
_atom_site_U_iso_or_equiv
_atom_site_adp_type
_atom_site_occupancy
_atom_site_symmetry_multiplicity
_atom_site_calc_flag
_atom_site_refinement_flags
P1 P 0.11284(10) 0.70638(8) 0.76571(7) 0.0355(2) Uani 1 1 d .
S1 S 0.24674(12) 0.85220(9) 0.57356(8) 0.0546(3) Uani 1 1 d .
O1 O 0.1754(3) 0.5966(2) 0.6661(2) 0.0460(5) Uani 1 1 d .
N1 N 0.1021(3) 0.9729(3) 0.7762(3) 0.0501(7) Uani 1 1 d .
C1 C 0.3721(5) 0.8088(6) 1.1889(4) 0.0848(14) Uani 1 1 d .
H1 H 0.4280 0.8269 1.2735 0.102 Uiso 1 1 calc R
C2 C 0.3706(6) 0.9147(5) 1.1422(4) 0.0880(15) Uani 1 1 d .
H2 H 0.4255 1.0056 1.1958 0.106 Uiso 1 1 calc R
C3 C 0.2889(5) 0.8903(4) 1.0158(3) 0.0648(10) Uani 1 1 d .
H3 H 0.2887 0.9642 0.9853 0.078 Uiso 1 1 calc R
C4 C 0.2085(4) 0.7562(3) 0.9365(3) 0.0405(7) Uani 1 1 d .
C5 C 0.2114(5) 0.6495(4) 0.9848(3) 0.0617(10) Uani 1 1 d .
H5 H 0.1586 0.5581 0.9313 0.074 Uiso 1 1 calc R
C6 C 0.2913(6) 0.6759(5) 1.1110(4) 0.0835(14) Uani 1 1 d .
H6 H 0.2901 0.6029 1.1430 0.100 Uiso 1 1 calc R
C7 C -0.1845(4) 0.7327(4) 0.8697(4) 0.0585(9) Uani 1 1 d .
H7 H -0.1239 0.8083 0.9429 0.070 Uiso 1 1 calc R
C8 C -0.1051(4) 0.6589(3) 0.7678(3) 0.0384(7) Uani 1 1 d .
C9 C -0.1966(4) 0.5470(3) 0.6589(3) 0.0466(8) Uani 1 1 d .
H9 H -0.1437 0.4970 0.5902 0.056 Uiso 1 1 calc R
C10 C -0.3657(4) 0.5098(4) 0.6524(4) 0.0607(10) Uani 1 1 d .
H10 H -0.4269 0.4346 0.5793 0.073 Uiso 1 1 calc R
C11 C -0.4439(5) 0.5827(4) 0.7528(5) 0.0747(12) Uani 1 1 d .
H11 H -0.5583 0.5573 0.7473 0.090 Uiso 1 1 calc R
C12 C -0.3549(5) 0.6935(4) 0.8622(5) 0.0800(13) Uani 1 1 d .
H12 H -0.4090 0.7420 0.9310 0.096 Uiso 1 1 calc R
C13 C 0.1397(4) 1.0640(3) 0.7042(3) 0.0504(8) Uani 1 1 d .
C14 C 0.1018(6) 1.1931(4) 0.7372(4) 0.0769(13) Uani 1 1 d .
H14 H 0.0482 1.2264 0.8129 0.092 Uiso 1 1 calc R
C15 C 0.1455(6) 1.2702(4) 0.6550(5) 0.0896(16) Uani 1 1 d .
H15 H 0.1213 1.3569 0.6756 0.108 Uiso 1 1 calc R
C16 C 0.2243(6) 1.2217(5) 0.5429(5) 0.0889(16) Uani 1 1 d .
H16 H 0.2526 1.2764 0.4893 0.107 Uiso 1 1 calc R
C17 C 0.2618(5) 1.0961(5) 0.5087(4) 0.0775(12) Uani 1 1 d .
H17 H 0.3148 1.0643 0.4323 0.093 Uiso 1 1 calc R
C18 C 0.2191(4) 1.0152(3) 0.5906(3) 0.0499(8) Uani 1 1 d .
C19 C 0.1504(4) 0.8605(3) 0.7188(3) 0.0379(7) Uani 1 1 d .

loop_
_atom_site_aniso_label
_atom_site_aniso_U_11
_atom_site_aniso_U_22
_atom_site_aniso_U_33
_atom_site_aniso_U_23
_atom_site_aniso_U_13
_atom_site_aniso_U_12
P1 0.0405(4) 0.0325(4) 0.0361(4) 0.0129(3) 0.0049(3) 0.0130(3)
S1 0.0646(6) 0.0570(5) 0.0488(5) 0.0247(4) 0.0181(4) 0.0167(4)
O1 0.0530(13) 0.0438(12) 0.0441(12) 0.0123(10) 0.0076(10) 0.0224(10)
N1 0.0682(19) 0.0403(14) 0.0492(15) 0.0203(12) 0.0127(14) 0.0200(13)
C1 0.074(3) 0.130(4) 0.050(2) 0.039(3) -0.009(2) 0.017(3)
C2 0.095(3) 0.090(3) 0.051(2) 0.018(2) -0.017(2) -0.019(3)
C3 0.079(3) 0.055(2) 0.049(2) 0.0175(17) -0.0079(19) -0.0027(19)
C4 0.0423(17) 0.0445(17) 0.0376(15) 0.0164(14) 0.0054(13) 0.0129(14)
C5 0.084(3) 0.056(2) 0.0481(19) 0.0222(17) -0.0027(18) 0.0181(19)
C6 0.107(4) 0.096(3) 0.065(3) 0.045(3) -0.005(3) 0.037(3)
C7 0.049(2) 0.052(2) 0.063(2) 0.0057(17) 0.0140(17) 0.0134(16)
C8 0.0408(17) 0.0356(15) 0.0432(16) 0.0183(13) 0.0024(13) 0.0114(13)
C9 0.052(2) 0.0464(18) 0.0430(17) 0.0193(15) 0.0008(15) 0.0098(15)
C10 0.050(2) 0.062(2) 0.066(2) 0.0276(19) -0.0146(18) 0.0014(18)
C11 0.041(2) 0.072(3) 0.116(4) 0.040(3) 0.001(2) 0.015(2)
C12 0.049(2) 0.076(3) 0.110(3) 0.020(3) 0.028(2) 0.024(2)
C13 0.059(2) 0.0385(17) 0.054(2) 0.0227(15) -0.0067(16) 0.0058(15)
C14 0.107(3) 0.044(2) 0.084(3) 0.028(2) -0.003(3) 0.021(2)
C15 0.111(4) 0.041(2) 0.112(4) 0.036(3) -0.037(3) 0.003(2)
C16 0.094(4) 0.071(3) 0.104(4) 0.064(3) -0.031(3) -0.021(3)
C17 0.084(3) 0.077(3) 0.078(3) 0.052(2) 0.004(2) -0.003(2)
C18 0.051(2) 0.0473(18) 0.0508(19) 0.0259(16) -0.0046(16) -0.0001(15)
C19 0.0428(17) 0.0378(15) 0.0362(15) 0.0165(13) 0.0058(13) 0.0104(13)

loop_
_atom_type_symbol
_atom_type_description
_atom_type_scat_dispersion_real
_atom_type_scat_dispersion_imag
_atom_type_scat_source
C C 0.0033 0.0016 'International Tables Vol C Tables 4.2.6.8 and 6.1.1.4'
H H 0.0000 0.0000 'International Tables Vol C Tables 4.2.6.8 and 6.1.1.4'
N N 0.0061 0.0033 'International Tables Vol C Tables 4.2.6.8 and 6.1.1.4'
O O 0.0106 0.0060 'International Tables Vol C Tables 4.2.6.8 and 6.1.1.4'
P P 0.1023 0.0942 'International Tables Vol C Tables 4.2.6.8 and 6.1.1.4'
S S 0.1246 0.1234 'International Tables Vol C Tables 4.2.6.8 and 6.1.1.4'

loop_
_geom_angle_atom_site_label_1
_geom_angle_atom_site_label_2
_geom_angle_atom_site_label_3
_geom_angle
O1 P1 C8 113.31(14)
O1 P1 C4 113.29(13)
C8 P1 C4 107.73(14)
O1 P1 C19 109.31(13)
C8 P1 C19 104.82(14)
C4 P1 C19 107.92(14)
C18 S1 C19 88.81(16)
C19 N1 C13 110.4(3)
C2 C1 C6 119.5(4)
C2 C1 H1 120.3
C6 C1 H1 120.3
C1 C2 C3 121.3(4)
C1 C2 H2 119.3
C3 C2 H2 119.3
C4 C3 C2 119.3(4)
C4 C3 H3 120.3
C2 C3 H3 120.3
C3 C4 C5 118.8(3)
C3 C4 P1 124.4(2)
C5 C4 P1 116.6(2)
C4 C5 C6 121.1(4)
C4 C5 H5 119.5
C6 C5 H5 119.5
C1 C6 C5 120.0(4)
C1 C6 H6 120.0
C5 C6 H6 120.0
C8 C7 C12 119.7(3)
C8 C7 H7 120.2
C12 C7 H7 120.2
C7 C8 C9 119.7(3)
C7 C8 P1 122.6(2)
C9 C8 P1 117.6(2)
C10 C9 C8 120.0(3)
C10 C9 H9 120.0
C8 C9 H9 120.0
C11 C10 C9 120.3(3)
C11 C10 H10 119.9
C9 C10 H10 119.9
C10 C11 C12 120.5(4)
C10 C11 H11 119.7
C12 C11 H11 119.7
C11 C12 C7 119.8(4)
C11 C12 H12 120.1
C7 C12 H12 120.1
C18 C13 C14 120.3(3)
C18 C13 N1 114.5(3)
C14 C13 N1 125.2(4)
C15 C14 C13 118.2(4)
C15 C14 H14 120.9
C13 C14 H14 120.9
C16 C15 C14 121.2(4)
C16 C15 H15 119.4
C14 C15 H15 119.4
C17 C16 C15 121.5(4)
C17 C16 H16 119.2
C15 C16 H16 119.2
C16 C17 C18 118.6(4)
C16 C17 H17 120.7
C18 C17 H17 120.7
C13 C18 C17 120.1(3)
C13 C18 S1 110.1(2)
C17 C18 S1 129.8(3)
N1 C19 S1 116.2(2)
N1 C19 P1 126.6(2)
S1 C19 P1 116.95(17)

loop_
_geom_bond_atom_site_label_1
_geom_bond_atom_site_label_2
_geom_bond_distance
P1 O1 1.481(2)
P1 C8 1.785(3)
P1 C4 1.796(3)
P1 C19 1.805(3)
S1 C18 1.723(3)
S1 C19 1.736(3)
N1 C19 1.291(4)
N1 C13 1.394(4)
C1 C2 1.355(6)
C1 C6 1.359(6)
C1 H1 0.9300
C2 C3 1.389(5)
C2 H2 0.9300
C3 C4 1.371(4)
C3 H3 0.9300
C4 C5 1.376(4)
C5 C6 1.376(5)
C5 H5 0.9300
C6 H6 0.9300
C7 C8 1.383(4)
C7 C12 1.387(5)
C7 H7 0.9300
C8 C9 1.384(4)
C9 C10 1.376(5)
C9 H9 0.9300
C10 C11 1.363(5)
C10 H10 0.9300
C11 C12 1.375(6)
C11 H11 0.9300
C12 H12 0.9300
C13 C18 1.388(5)
C13 C14 1.391(5)
C14 C15 1.373(6)
C14 H14 0.9300
C15 C16 1.373(7)
C15 H15 0.9300
C16 C17 1.353(6)
C16 H16 0.9300
C17 C18 1.399(5)
C17 H17 0.9300

loop_
_geom_torsion_atom_site_label_1
_geom_torsion_atom_site_label_2
_geom_torsion_atom_site_label_3
_geom_torsion_atom_site_label_4
_geom_torsion
C6 C1 C2 C3 -0.4(8)
C1 C2 C3 C4 -0.2(7)
C2 C3 C4 C5 -0.1(6)
C2 C3 C4 P1 -174.4(3)
O1 P1 C4 C3 123.6(3)
C8 P1 C4 C3 -110.2(3)
C19 P1 C4 C3 2.5(4)
O1 P1 C4 C5 -50.8(3)
C8 P1 C4 C5 75.3(3)
C19 P1 C4 C5 -172.0(3)
C3 C4 C5 C6 0.9(6)
P1 C4 C5 C6 175.7(3)
C2 C1 C6 C5 1.2(7)
C4 C5 C6 C1 -1.5(7)
C12 C7 C8 C9 0.3(5)
C12 C7 C8 P1 177.4(3)
O1 P1 C8 C7 167.0(3)
C4 P1 C8 C7 40.9(3)
C19 P1 C8 C7 -73.9(3)
O1 P1 C8 C9 -15.8(3)
C4 P1 C8 C9 -141.9(2)
C19 P1 C8 C9 103.3(2)
C7 C8 C9 C10 0.1(5)
P1 C8 C9 C10 -177.2(2)
C8 C9 C10 C11 0.0(5)
C9 C10 C11 C12 -0.5(6)
C10 C11 C12 C7 0.9(7)
C8 C7 C12 C11 -0.8(6)
C19 N1 C13 C18 -0.3(4)
C19 N1 C13 C14 178.7(3)
C18 C13 C14 C15 -0.3(6)
N1 C13 C14 C15 -179.2(3)
C13 C14 C15 C16 0.1(6)
C14 C15 C16 C17 0.1(7)
C15 C16 C17 C18 -0.3(6)
C14 C13 C18 C17 0.1(5)
N1 C13 C18 C17 179.2(3)
C14 C13 C18 S1 -179.0(3)
N1 C13 C18 S1 0.1(4)
C16 C17 C18 C13 0.1(5)
C16 C17 C18 S1 179.0(3)
C19 S1 C18 C13 0.1(2)
C19 S1 C18 C17 -178.9(3)
C13 N1 C19 S1 0.3(4)
C13 N1 C19 P1 -174.1(2)
C18 S1 C19 N1 -0.2(3)
C18 S1 C19 P1 174.76(18)
O1 P1 C19 N1 174.6(3)
C8 P1 C19 N1 52.9(3)
C4 P1 C19 N1 -61.8(3)
O1 P1 C19 S1 0.2(2)
C8 P1 C19 S1 -121.55(18)
C4 P1 C19 S1 123.83(18)
